data_2220445
loop_
_publ_author_name
'Thenmozhi, M.'
'Ponnuswamy, S.'
'Mohanraj, V.'
'Vijayalakshmi, R.'
'Ponnuswamy, M. N.'

_publ_section_title
1-Dichloroacetyl-<i>r</i>-2,<i>c</i>-6-bis(4-methoxyphenyl)-<i>c</i>-3,<i>t</i>-3-dimethylpiperidin-4-one
_journal_coeditor_code CI2726
_journal_issue 1
_journal_name_full 'Acta Crystallographica Section E'
_journal_page_first o11
_journal_paper_doi 10.1107/S1600536808040063
_journal_volume 65
_journal_year 2009
_chemical_formula_iupac 'C23 H25 Cl2 N O4'
_chemical_formula_moiety 'C23 H25 Cl2 N O4'
_chemical_formula_sum 'C23 H25 Cl2 N O4'
_chemical_formula_weight 450.34
_chemical_melting_point_gt 377
_chemical_melting_point_lt 379
_chemical_name_systematic
;
1-Dichloroacetyl-r-2,c-6-bis(4-methoxyphenyl)-c-3,t-3-dimethylpiperidin-4-one
;
_space_group_IT_number 15
_symmetry_cell_setting monoclinic
_symmetry_space_group_name_Hall '-C 2yc'
_symmetry_space_group_name_H-M 'C 1 2/c 1'
_atom_sites_solution_hydrogens geom
_atom_sites_solution_primary direct
_atom_sites_solution_secondary difmap
_cell_angle_alpha 90.00
_cell_angle_beta 107.7340(10)
_cell_angle_gamma 90.00
_cell_formula_units_Z 8
_cell_length_a 23.6295(9)
_cell_length_b 10.3999(4)
_cell_length_c 19.2617(9)
_cell_measurement_reflns_used 6905
_cell_measurement_temperature 293(2)
_cell_measurement_theta_max 30.6
_cell_measurement_theta_min 2.2
_cell_volume 4508.5(3)
_computing_cell_refinement 'SAINT (Bruker, 2004)'
_computing_data_collection 'APEX2 (Bruker, 2004)'
_computing_data_reduction 'SAINT (Bruker, 2004)'
_computing_molecular_graphics 'ORTEP-3 (Farrugia, 1997)'
_computing_publication_material 'SHELXL97 (Sheldrick, 2008) and PLATON (Spek, 2003)'
_computing_structure_refinement 'SHELXS97 (Sheldrick, 2008)'
_computing_structure_solution 'SHELXS97 (Sheldrick, 2008)'
_diffrn_ambient_temperature 293(2)
_diffrn_measured_fraction_theta_full 0.998
_diffrn_measured_fraction_theta_max 0.994
_diffrn_measurement_device_type 'Bruker Kappa APEXII area-detector'
_diffrn_measurement_method '\w and \f'
_diffrn_radiation_monochromator graphite
_diffrn_radiation_source 'fine-focus sealed tube'
_diffrn_radiation_type MoK\a
_diffrn_radiation_wavelength 0.71073
_diffrn_reflns_av_R_equivalents 0.0310
_diffrn_reflns_av_sigmaI/netI 0.0318
_diffrn_reflns_limit_h_max 33
_diffrn_reflns_limit_h_min -32
_diffrn_reflns_limit_k_max 14
_diffrn_reflns_limit_k_min -14
_diffrn_reflns_limit_l_max 27
_diffrn_reflns_limit_l_min -27
_diffrn_reflns_number 29354
_diffrn_reflns_theta_full 25.00
_diffrn_reflns_theta_max 30.61
_diffrn_reflns_theta_min 2.16
_diffrn_standards_number 0
_exptl_absorpt_coefficient_mu 0.317
_exptl_absorpt_correction_T_max 0.939
_exptl_absorpt_correction_T_min 0.911
_exptl_absorpt_correction_type multi-scan
_exptl_absorpt_process_details '(SADABS; Sheldrick, 2001)'
_exptl_crystal_colour Colourless
_exptl_crystal_density_diffrn 1.327
_exptl_crystal_density_method 'not measured'
_exptl_crystal_description Block
_exptl_crystal_F_000 1888
_exptl_crystal_size_max 0.30
_exptl_crystal_size_mid 0.25
_exptl_crystal_size_min 0.20
_refine_diff_density_max 0.596
_refine_diff_density_min -0.631
_refine_ls_extinction_method none
_refine_ls_goodness_of_fit_ref 1.005
_refine_ls_hydrogen_treatment constr
_refine_ls_matrix_type full
_refine_ls_number_parameters 275
_refine_ls_number_reflns 6905
_refine_ls_number_restraints 0
_refine_ls_restrained_S_all 1.005
_refine_ls_R_factor_all 0.0989
_refine_ls_R_factor_gt 0.0564
_refine_ls_shift/su_max 0.001
_refine_ls_shift/su_mean 0.000
_refine_ls_structure_factor_coef Fsqd
_refine_ls_weighting_details 'calc w=1/[\s^2^(Fo^2^)+(0.0869P)^2^+2.9239P] where P=(Fo^2^+2Fc^2^)/3'
_refine_ls_weighting_scheme calc
_refine_ls_wR_factor_gt 0.1513
_refine_ls_wR_factor_ref 0.1836
_reflns_number_gt 4138
_reflns_number_total 6905
_reflns_threshold_expression I>2\s(I)
_cod_data_source_file ci2726.cif
_cod_data_source_block I
_cod_depositor_comments
;
The following automatic conversions were performed:
'_symmetry_cell_setting' value 'Monoclinic' changed to 'monoclinic'
according to '/home/saulius/struct/CIF-dictionaries/cif_core.dic'
dictionary named 'cif_core.dic' version 2.4.1 from 2010-06-29.

Automatic conversion script
Id: cif_fix_enum 1527 2010-12-29 10:47:43Z saulius 

The following automatic conversions were performed:

'_symmetry_cell_setting' value 'Monoclinic' changed to 'monoclinic'
according to /home/saulius/struct/CIF-dictionaries/cif_core.dic
dictionary named 'cif_core.dic' version 2.4.1 from 2010-06-29.

Automatic conversion script
Id: cif_fix_values 1715 2011-07-08 13:25:40Z adriana 
;
_cod_original_sg_symbol_H-M 'C 2/c'
_cod_database_code 2220445
_cod_database_fobs_code 2220445

loop_
_symmetry_equiv_pos_as_xyz
'x, y, z'
'-x, y, -z+1/2'
'x+1/2, y+1/2, z'
'-x+1/2, y+1/2, -z+1/2'
'-x, -y, -z'
'x, -y, z-1/2'
'-x+1/2, -y+1/2, -z'
'x+1/2, -y+1/2, z-1/2'

loop_
_atom_site_type_symbol
_atom_site_label
_atom_site_fract_x
_atom_site_fract_y
_atom_site_fract_z
_atom_site_U_iso_or_equiv
_atom_site_adp_type
_atom_site_calc_flag
_atom_site_refinement_flags
_atom_site_occupancy
_atom_site_disorder_assembly
_atom_site_disorder_group
Cl Cl1 0.18029(3) 0.52254(7) 0.14172(4) 0.0790(2) Uani d . 1 . .
Cl Cl2 0.26274(4) 0.62339(11) 0.07261(4) 0.1127(4) Uani d . 1 . .
O O1 0.26407(7) 0.74756(16) 0.21261(9) 0.0635(4) Uani d . 1 . .
O O2 0.56012(6) 0.89254(16) 0.36906(9) 0.0604(4) Uani d . 1 . .
O O3 0.37036(9) 0.4204(2) 0.48165(10) 0.0798(6) Uani d . 1 . .
O O4 0.48349(7) 0.30777(15) 0.10880(9) 0.0592(4) Uani d . 1 . .
N N1 0.31916(6) 0.58476(15) 0.27717(8) 0.0402(3) Uani d . 1 . .
C C2 0.33601(8) 0.66580(19) 0.34377(10) 0.0407(4) Uani d . 1 . .
H H2 0.3092 0.7400 0.3325 0.049 Uiso calc R 1 . .
C C3 0.32172(8) 0.5947(2) 0.40675(11) 0.0481(5) Uani d . 1 . .
C C4 0.35641(9) 0.4707(2) 0.42265(12) 0.0530(5) Uani d . 1 . .
C C5 0.37393(9) 0.4121(2) 0.36076(12) 0.0521(5) Uani d . 1 . .
H H5A 0.3721 0.3194 0.3651 0.063 Uiso calc R 1 . .
H H5B 0.4151 0.4343 0.3676 0.063 Uiso calc R 1 . .
C C6 0.33818(8) 0.44832(19) 0.28249(11) 0.0435(4) Uani d . 1 . .
H H6 0.3023 0.3950 0.2685 0.052 Uiso calc R 1 . .
C C7 0.28061(8) 0.6362(2) 0.21725(11) 0.0460(4) Uani d . 1 . .
C C8 0.25568(9) 0.5486(2) 0.15090(12) 0.0550(5) Uani d . 1 . .
H H8 0.2771 0.4665 0.1587 0.066 Uiso calc R 1 . .
C C9 0.39837(8) 0.72041(18) 0.35651(10) 0.0402(4) Uani d . 1 . .
C C10 0.40476(8) 0.81147(19) 0.30699(10) 0.0431(4) Uani d . 1 . .
H H10 0.3716 0.8357 0.2689 0.052 Uiso calc R 1 . .
C C11 0.45865(9) 0.8669(2) 0.31249(11) 0.0476(5) Uani d . 1 . .
H H11 0.4616 0.9282 0.2786 0.057 Uiso calc R 1 . .
C C12 0.50864(8) 0.83169(19) 0.36834(11) 0.0453(4) Uani d . 1 . .
C C13 0.50374(8) 0.7419(2) 0.41826(11) 0.0475(5) Uani d . 1 . .
H H13 0.5371 0.7176 0.4560 0.057 Uiso calc R 1 . .
C C14 0.44863(8) 0.6872(2) 0.41224(11) 0.0474(5) Uani d . 1 . .
H H14 0.4456 0.6268 0.4466 0.057 Uiso calc R 1 . .
C C15 0.61272(11) 0.8573(4) 0.4232(2) 0.1002(11) Uani d . 1 . .
H H15A 0.6096 0.8793 0.4703 0.150 Uiso calc R 1 . .
H H15B 0.6457 0.9022 0.4154 0.150 Uiso calc R 1 . .
H H15C 0.6188 0.7663 0.4210 0.150 Uiso calc R 1 . .
C C16 0.25568(9) 0.5548(3) 0.38209(14) 0.0630(6) Uani d . 1 . .
H H16A 0.2487 0.4941 0.3428 0.095 Uiso calc R 1 . .
H H16B 0.2313 0.6293 0.3659 0.095 Uiso calc R 1 . .
H H16C 0.2459 0.5160 0.4222 0.095 Uiso calc R 1 . .
C C17 0.33296(11) 0.6809(3) 0.47360(12) 0.0646(6) Uani d . 1 . .
H H17A 0.3258 0.6332 0.5128 0.097 Uiso calc R 1 . .
H H17B 0.3067 0.7536 0.4621 0.097 Uiso calc R 1 . .
H H17C 0.3734 0.7101 0.4881 0.097 Uiso calc R 1 . .
C C18 0.37492(8) 0.41315(18) 0.23272(11) 0.0416(4) Uani d . 1 . .
C C19 0.37935(9) 0.2855(2) 0.21607(12) 0.0498(5) Uani d . 1 . .
H H19 0.3576 0.2247 0.2326 0.060 Uiso calc R 1 . .
C C20 0.41538(9) 0.2454(2) 0.17531(12) 0.0507(5) Uani d . 1 . .
H H20 0.4180 0.1587 0.1650 0.061 Uiso calc R 1 . .
C C21 0.44721(8) 0.3353(2) 0.15026(11) 0.0458(4) Uani d . 1 . .
C C22 0.44278(9) 0.4630(2) 0.16603(13) 0.0533(5) Uani d . 1 . .
H H22 0.4640 0.5240 0.1488 0.064 Uiso calc R 1 . .
C C23 0.40738(9) 0.5018(2) 0.20705(13) 0.0508(5) Uani d . 1 . .
H H23 0.4052 0.5885 0.2177 0.061 Uiso calc R 1 . .
C C24 0.49748(14) 0.1779(2) 0.10196(17) 0.0750(7) Uani d . 1 . .
H H24A 0.5128 0.1402 0.1495 0.113 Uiso calc R 1 . .
H H24B 0.5269 0.1721 0.0770 0.113 Uiso calc R 1 . .
H H24C 0.4623 0.1326 0.0747 0.113 Uiso calc R 1 . .

loop_
_atom_site_aniso_label
_atom_site_aniso_U_11
_atom_site_aniso_U_22
_atom_site_aniso_U_33
_atom_site_aniso_U_12
_atom_site_aniso_U_13
_atom_site_aniso_U_23
Cl1 0.0512(3) 0.0880(5) 0.0926(5) -0.0197(3) 0.0140(3) 0.0036(4)
Cl2 0.1188(7) 0.1699(10) 0.0577(4) -0.0632(6) 0.0394(4) -0.0210(5)
O1 0.0641(9) 0.0589(10) 0.0558(9) 0.0225(8) 0.0008(7) 0.0010(7)
O2 0.0427(7) 0.0669(10) 0.0689(10) -0.0084(7) 0.0130(7) 0.0073(8)
O3 0.0847(13) 0.0963(14) 0.0611(11) 0.0211(11) 0.0265(9) 0.0364(10)
O4 0.0632(9) 0.0547(9) 0.0686(10) 0.0045(7) 0.0332(8) -0.0007(8)
N1 0.0348(7) 0.0415(8) 0.0421(8) 0.0034(6) 0.0087(6) 0.0038(7)
C2 0.0355(8) 0.0449(10) 0.0413(9) 0.0042(7) 0.0110(7) 0.0027(8)
C3 0.0389(9) 0.0617(13) 0.0448(10) 0.0023(8) 0.0146(8) 0.0073(9)
C4 0.0407(9) 0.0641(14) 0.0543(12) 0.0010(9) 0.0148(9) 0.0185(10)
C5 0.0486(10) 0.0480(12) 0.0609(13) 0.0096(9) 0.0183(9) 0.0164(10)
C6 0.0369(8) 0.0398(10) 0.0541(11) -0.0008(7) 0.0143(8) 0.0053(8)
C7 0.0381(9) 0.0522(12) 0.0449(10) 0.0084(8) 0.0084(8) 0.0022(9)
C8 0.0396(9) 0.0657(14) 0.0514(12) 0.0050(9) 0.0015(8) -0.0046(10)
C9 0.0384(8) 0.0412(10) 0.0408(9) 0.0021(7) 0.0117(7) 0.0000(8)
C10 0.0394(9) 0.0470(11) 0.0412(9) 0.0023(8) 0.0097(7) 0.0009(8)
C11 0.0477(10) 0.0495(11) 0.0462(11) -0.0009(8) 0.0151(8) 0.0052(9)
C12 0.0398(9) 0.0460(11) 0.0505(11) -0.0016(8) 0.0145(8) -0.0059(9)
C13 0.0386(9) 0.0509(12) 0.0479(11) 0.0033(8) 0.0057(8) 0.0023(9)
C14 0.0426(9) 0.0511(12) 0.0457(10) 0.0006(8) 0.0093(8) 0.0080(9)
C15 0.0412(12) 0.117(3) 0.126(3) -0.0143(14) 0.0005(14) 0.044(2)
C16 0.0400(10) 0.0862(18) 0.0664(14) -0.0007(10) 0.0214(10) 0.0106(13)
C17 0.0607(13) 0.0883(18) 0.0478(12) 0.0039(12) 0.0212(10) 0.0006(12)
C18 0.0352(8) 0.0387(10) 0.0502(10) 0.0000(7) 0.0119(7) 0.0025(8)
C19 0.0501(10) 0.0419(11) 0.0592(12) -0.0088(8) 0.0193(9) 0.0019(9)
C20 0.0554(11) 0.0383(11) 0.0584(12) -0.0018(9) 0.0172(10) -0.0034(9)
C21 0.0419(9) 0.0483(11) 0.0463(10) 0.0025(8) 0.0122(8) 0.0024(9)
C22 0.0521(11) 0.0441(11) 0.0693(14) -0.0048(9) 0.0268(10) 0.0041(10)
C23 0.0504(11) 0.0363(10) 0.0708(14) -0.0005(8) 0.0258(10) 0.0009(9)
C24 0.0880(18) 0.0611(16) 0.0897(19) 0.0135(13) 0.0475(16) -0.0023(14)

loop_
_atom_type_symbol
_atom_type_description
_atom_type_scat_dispersion_real
_atom_type_scat_dispersion_imag
_atom_type_scat_source
C C 0.0033 0.0016 'International Tables Vol C Tables 4.2.6.8 and 6.1.1.4'
H H 0.0000 0.0000 'International Tables Vol C Tables 4.2.6.8 and 6.1.1.4'
N N 0.0061 0.0033 'International Tables Vol C Tables 4.2.6.8 and 6.1.1.4'
O O 0.0106 0.0060 'International Tables Vol C Tables 4.2.6.8 and 6.1.1.4'
Cl Cl 0.1484 0.1585 'International Tables Vol C Tables 4.2.6.8 and 6.1.1.4'

loop_
_geom_angle_atom_site_label_1
_geom_angle_atom_site_label_2
_geom_angle_atom_site_label_3
_geom_angle_site_symmetry_1
_geom_angle_site_symmetry_3
_geom_angle
_geom_angle_publ_flag
C12 O2 C15 . . 117.99(19) ?
C21 O4 C24 . . 117.58(18) ?
C7 N1 C6 . . 123.51(16) ?
C7 N1 C2 . . 116.70(15) ?
C6 N1 C2 . . 119.19(15) ?
N1 C2 C9 . . 109.97(14) ?
N1 C2 C3 . . 109.99(16) ?
C9 C2 C3 . . 118.89(16) ?
N1 C2 H2 . . 105.7 ?
C9 C2 H2 . . 105.7 ?
C3 C2 H2 . . 105.7 ?
C4 C3 C17 . . 112.76(18) ?
C4 C3 C16 . . 105.59(19) ?
C17 C3 C16 . . 108.54(17) ?
C4 C3 C2 . . 109.49(15) ?
C17 C3 C2 . . 111.01(18) ?
C16 C3 C2 . . 109.25(17) ?
O3 C4 C5 . . 120.7(2) ?
O3 C4 C3 . . 122.7(2) ?
C5 C4 C3 . . 116.68(17) ?
C4 C5 C6 . . 118.50(17) ?
C4 C5 H5A . . 107.7 ?
C6 C5 H5A . . 107.7 ?
C4 C5 H5B . . 107.7 ?
C6 C5 H5B . . 107.7 ?
H5A C5 H5B . . 107.1 ?
N1 C6 C18 . . 113.94(15) ?
N1 C6 C5 . . 111.57(16) ?
C18 C6 C5 . . 108.14(15) ?
N1 C6 H6 . . 107.6 ?
C18 C6 H6 . . 107.6 ?
C5 C6 H6 . . 107.6 ?
O1 C7 N1 . . 124.06(19) ?
O1 C7 C8 . . 118.08(18) ?
N1 C7 C8 . . 117.85(18) ?
C7 C8 Cl2 . . 109.96(16) ?
C7 C8 Cl1 . . 107.21(15) ?
Cl2 C8 Cl1 . . 110.00(12) ?
C7 C8 H8 . . 109.9 ?
Cl2 C8 H8 . . 109.9 ?
Cl1 C8 H8 . . 109.9 ?
C14 C9 C10 . . 117.29(17) ?
C14 C9 C2 . . 126.23(17) ?
C10 C9 C2 . . 116.48(16) ?
C11 C10 C9 . . 121.84(18) ?
C11 C10 H10 . . 119.1 ?
C9 C10 H10 . . 119.1 ?
C10 C11 C12 . . 120.10(19) ?
C10 C11 H11 . . 120.0 ?
C12 C11 H11 . . 120.0 ?
O2 C12 C13 . . 124.98(18) ?
O2 C12 C11 . . 115.57(18) ?
C13 C12 C11 . . 119.45(18) ?
C12 C13 C14 . . 119.78(18) ?
C12 C13 H13 . . 120.1 ?
C14 C13 H13 . . 120.1 ?
C9 C14 C13 . . 121.55(19) ?
C9 C14 H14 . . 119.2 ?
C13 C14 H14 . . 119.2 ?
O2 C15 H15A . . 109.5 ?
O2 C15 H15B . . 109.5 ?
H15A C15 H15B . . 109.5 ?
O2 C15 H15C . . 109.5 ?
H15A C15 H15C . . 109.5 ?
H15B C15 H15C . . 109.5 ?
C3 C16 H16A . . 109.5 ?
C3 C16 H16B . . 109.5 ?
H16A C16 H16B . . 109.5 ?
C3 C16 H16C . . 109.5 ?
H16A C16 H16C . . 109.5 ?
H16B C16 H16C . . 109.5 ?
C3 C17 H17A . . 109.5 ?
C3 C17 H17B . . 109.5 ?
H17A C17 H17B . . 109.5 ?
C3 C17 H17C . . 109.5 ?
H17A C17 H17C . . 109.5 ?
H17B C17 H17C . . 109.5 ?
C19 C18 C23 . . 117.99(18) ?
C19 C18 C6 . . 118.50(17) ?
C23 C18 C6 . . 123.37(18) ?
C18 C19 C20 . . 121.69(18) ?
C18 C19 H19 . . 119.2 ?
C20 C19 H19 . . 119.2 ?
C21 C20 C19 . . 119.30(19) ?
C21 C20 H20 . . 120.3 ?
C19 C20 H20 . . 120.3 ?
O4 C21 C22 . . 115.80(18) ?
O4 C21 C20 . . 124.66(19) ?
C22 C21 C20 . . 119.54(18) ?
C21 C22 C23 . . 120.75(19) ?
C21 C22 H22 . . 119.6 ?
C23 C22 H22 . . 119.6 ?
C22 C23 C18 . . 120.72(19) ?
C22 C23 H23 . . 119.6 ?
C18 C23 H23 . . 119.6 ?
O4 C24 H24A . . 109.5 ?
O4 C24 H24B . . 109.5 ?
H24A C24 H24B . . 109.5 ?
O4 C24 H24C . . 109.5 ?
H24A C24 H24C . . 109.5 ?
H24B C24 H24C . . 109.5 ?

loop_
_geom_bond_atom_site_label_1
_geom_bond_atom_site_label_2
_geom_bond_site_symmetry_2
_geom_bond_distance
_geom_bond_publ_flag
Cl1 C8 . 1.757(2) ?
Cl2 C8 . 1.749(2) ?
O1 C7 . 1.217(2) ?
O2 C12 . 1.368(2) ?
O2 C15 . 1.406(3) ?
O3 C4 . 1.202(3) ?
O4 C21 . 1.368(2) ?
O4 C24 . 1.406(3) ?
N1 C7 . 1.344(2) ?
N1 C6 . 1.483(2) ?
N1 C2 . 1.484(2) ?
C2 C9 . 1.528(2) ?
C2 C3 . 1.544(3) ?
C2 H2 . 0.98 ?
C3 C4 . 1.508(3) ?
C3 C17 . 1.524(3) ?
C3 C16 . 1.543(3) ?
C4 C5 . 1.505(3) ?
C5 C6 . 1.534(3) ?
C5 H5A . 0.97 ?
C5 H5B . 0.97 ?
C6 C18 . 1.521(3) ?
C6 H6 . 0.98 ?
C7 C8 . 1.533(3) ?
C8 H8 . 0.98 ?
C9 C14 . 1.380(3) ?
C9 C10 . 1.385(3) ?
C10 C11 . 1.372(3) ?
C10 H10 . 0.93 ?
C11 C12 . 1.383(3) ?
C11 H11 . 0.93 ?
C12 C13 . 1.370(3) ?
C13 C14 . 1.393(3) ?
C13 H13 . 0.93 ?
C14 H14 . 0.93 ?
C15 H15A . 0.96 ?
C15 H15B . 0.96 ?
C15 H15C . 0.96 ?
C16 H16A . 0.96 ?
C16 H16B . 0.96 ?
C16 H16C . 0.96 ?
C17 H17A . 0.96 ?
C17 H17B . 0.96 ?
C17 H17C . 0.96 ?
C18 C19 . 1.377(3) ?
C18 C23 . 1.383(3) ?
C19 C20 . 1.387(3) ?
C19 H19 . 0.93 ?
C20 C21 . 1.376(3) ?
C20 H20 . 0.93 ?
C21 C22 . 1.373(3) ?
C22 C23 . 1.374(3) ?
C22 H22 . 0.93 ?
C23 H23 . 0.93 ?
C24 H24A . 0.96 ?
C24 H24B . 0.96 ?
C24 H24C . 0.96 ?

loop_
_geom_hbond_atom_site_label_D
_geom_hbond_atom_site_label_H
_geom_hbond_atom_site_label_A
_geom_hbond_site_symmetry_A
_geom_hbond_distance_DH
_geom_hbond_distance_HA
_geom_hbond_distance_DA
_geom_hbond_angle_DHA
C6 H6 O1 4_545 0.98 2.30 3.216(2) 155
C13 H13 O3 5_666 0.93 2.58 3.453(3) 155

loop_
_geom_torsion_atom_site_label_1
_geom_torsion_atom_site_label_2
_geom_torsion_atom_site_label_3
_geom_torsion_atom_site_label_4
_geom_torsion_site_symmetry_1
_geom_torsion_site_symmetry_2
_geom_torsion_site_symmetry_3
_geom_torsion_site_symmetry_4
_geom_torsion
_geom_torsion_publ_flag
C7 N1 C2 C9 . . . . -104.12(18) ?
C6 N1 C2 C9 . . . . 84.47(19) ?
C7 N1 C2 C3 . . . . 123.10(17) ?
C6 N1 C2 C3 . . . . -48.31(19) ?
N1 C2 C3 C4 . . . . 60.4(2) ?
C9 C2 C3 C4 . . . . -67.6(2) ?
N1 C2 C3 C17 . . . . -174.47(15) ?
C9 C2 C3 C17 . . . . 57.5(2) ?
N1 C2 C3 C16 . . . . -54.8(2) ?
C9 C2 C3 C16 . . . . 177.18(18) ?
C17 C3 C4 O3 . . . . 29.1(3) ?
C16 C3 C4 O3 . . . . -89.2(3) ?
C2 C3 C4 O3 . . . . 153.3(2) ?
C17 C3 C4 C5 . . . . -150.11(19) ?
C16 C3 C4 C5 . . . . 91.5(2) ?
C2 C3 C4 C5 . . . . -26.0(2) ?
O3 C4 C5 C6 . . . . 158.4(2) ?
C3 C4 C5 C6 . . . . -22.3(3) ?
C7 N1 C6 C18 . . . . 66.7(2) ?
C2 N1 C6 C18 . . . . -122.54(17) ?
C7 N1 C6 C5 . . . . -170.53(17) ?
C2 N1 C6 C5 . . . . 0.3(2) ?
C4 C5 C6 N1 . . . . 36.3(2) ?
C4 C5 C6 C18 . . . . 162.32(18) ?
C6 N1 C7 O1 . . . . 178.95(18) ?
C2 N1 C7 O1 . . . . 7.9(3) ?
C6 N1 C7 C8 . . . . -0.6(3) ?
C2 N1 C7 C8 . . . . -171.63(16) ?
O1 C7 C8 Cl2 . . . . 49.9(2) ?
N1 C7 C8 Cl2 . . . . -130.51(17) ?
O1 C7 C8 Cl1 . . . . -69.7(2) ?
N1 C7 C8 Cl1 . . . . 109.92(18) ?
N1 C2 C9 C14 . . . . -110.8(2) ?
C3 C2 C9 C14 . . . . 17.3(3) ?
N1 C2 C9 C10 . . . . 68.9(2) ?
C3 C2 C9 C10 . . . . -163.05(18) ?
C14 C9 C10 C11 . . . . 0.1(3) ?
C2 C9 C10 C11 . . . . -179.62(18) ?
C9 C10 C11 C12 . . . . 0.4(3) ?
C15 O2 C12 C13 . . . . 2.6(3) ?
C15 O2 C12 C11 . . . . -177.9(3) ?
C10 C11 C12 O2 . . . . -179.95(18) ?
C10 C11 C12 C13 . . . . -0.5(3) ?
O2 C12 C13 C14 . . . . 179.43(19) ?
C11 C12 C13 C14 . . . . 0.0(3) ?
C10 C9 C14 C13 . . . . -0.6(3) ?
C2 C9 C14 C13 . . . . 179.11(18) ?
C12 C13 C14 C9 . . . . 0.5(3) ?
N1 C6 C18 C19 . . . . -160.22(17) ?
C5 C6 C18 C19 . . . . 75.1(2) ?
N1 C6 C18 C23 . . . . 24.2(3) ?
C5 C6 C18 C23 . . . . -100.5(2) ?
C23 C18 C19 C20 . . . . 0.4(3) ?
C6 C18 C19 C20 . . . . -175.39(19) ?
C18 C19 C20 C21 . . . . -0.5(3) ?
C24 O4 C21 C22 . . . . 169.2(2) ?
C24 O4 C21 C20 . . . . -11.7(3) ?
C19 C20 C21 O4 . . . . -179.0(2) ?
C19 C20 C21 C22 . . . . 0.0(3) ?
O4 C21 C22 C23 . . . . 179.7(2) ?
C20 C21 C22 C23 . . . . 0.6(3) ?
C21 C22 C23 C18 . . . . -0.7(4) ?
C19 C18 C23 C22 . . . . 0.2(3) ?
C6 C18 C23 C22 . . . . 175.8(2) ?
